data_1518847
loop_
_publ_author_name
'Neil F. Curtis'
'Kelly Flood'
'Ward T. Robinson'

_publ_section_title
;
 An asymmetrical dinuclear copper(II) beta-amino-oxime/oximato-diamine
 compound with Cu-(OH)-Cu and Cu-(N-O)-Cu bridging;
 [Cu2(detenoxH)(detenox)(OH)](ClO4)2 (detenoxH =
 4,4-dimethyl-7-(N,N-diethylamine)-5-azaheptan-2-one oxime)
;
_journal_name_full 'Inorganica Chimica Acta'
_journal_page_first 173
_journal_page_last 175
_journal_volume 424
_journal_year 2015
_chemical_formula_moiety 'C24 H54 Cu2 N6 O3, 2(Cl O4)'
_chemical_formula_sum 'C24 H54 Cl2 Cu2 N6 O11'
_chemical_formula_weight 800.71
_chemical_name_systematic
; 
\m hydroxo-\m oximato-O-(4,4-dimethyl-8-ethyl-5,8-diazaoctan-2-one
 oxime \k^3^-N,N',N")copper(II) (4,4-dimethyl-8-ethyl-5,8-diazaoctan-2-
one oximato \k^3^ N,N'N")copper(II) diperchlorate 
;
_space_group_crystal_system orthorhombic
_space_group_IT_number 29
_space_group_name_Hall 'P 2c -2ac'
_space_group_name_H-M_alt 'P c a 21'
_symmetry_space_group_name_Hall 'P 2c -2ac'
_symmetry_space_group_name_H-M 'P c a 21'
_atom_sites_solution_hydrogens geom
_atom_sites_solution_primary direct
_atom_sites_solution_secondary difmap
_audit_creation_method SHELXL-97
_cell_angle_alpha 90.00
_cell_angle_beta 90.00
_cell_angle_gamma 90.00
_cell_formula_units_Z 4
_cell_length_a 13.2773(10)
_cell_length_b 19.3218(16)
_cell_length_c 14.0515(11)
_cell_measurement_reflns_used 7835
_cell_measurement_temperature 165(2)
_cell_measurement_theta_max 26.4
_cell_measurement_theta_min 3.0
_cell_volume 3604.8(5)
_computing_cell_refinement 'Bruker SAINT+'
_computing_data_collection 'Bruker SMART'
_computing_data_reduction 'Bruker XPREP'
_computing_structure_refinement 'SHELXL-97 (Sheldrick, 1997)'
_computing_structure_solution 'SHELXS-97 (Sheldrick, 1990)'
_diffrn_ambient_temperature 165(2)
_diffrn_measured_fraction_theta_full 0.999
_diffrn_measured_fraction_theta_max 0.999
_diffrn_measurement_device_type SMART/CCD
_diffrn_measurement_method 'phi and omega scan'
_diffrn_radiation_monochromator graphite
_diffrn_radiation_source 'fine-focus sealed tube'
_diffrn_radiation_type MoK\a
_diffrn_radiation_wavelength 0.71073
_diffrn_reflns_av_R_equivalents 0.0519
_diffrn_reflns_av_sigmaI/netI 0.0371
_diffrn_reflns_limit_h_max 15
_diffrn_reflns_limit_h_min -13
_diffrn_reflns_limit_k_max 22
_diffrn_reflns_limit_k_min -22
_diffrn_reflns_limit_l_max 16
_diffrn_reflns_limit_l_min -16
_diffrn_reflns_number 39286
_diffrn_reflns_theta_full 25.00
_diffrn_reflns_theta_max 25.00
_diffrn_reflns_theta_min 1.86
_exptl_absorpt_coefficient_mu 1.387
_exptl_absorpt_correction_T_max 0.9091
_exptl_absorpt_correction_T_min 0.5159
_exptl_absorpt_correction_type multi-scan
_exptl_absorpt_process_details 'Blessing, 1997'
_exptl_crystal_colour 'dark blue'
_exptl_crystal_density_diffrn 1.475
_exptl_crystal_density_method 'not measured'
_exptl_crystal_description plate
_exptl_crystal_F_000 1680
_exptl_crystal_size_max 0.55
_exptl_crystal_size_mid 0.41
_exptl_crystal_size_min 0.07
_refine_diff_density_max 0.642
_refine_diff_density_min -0.470
_refine_diff_density_rms 0.054
_refine_ls_abs_structure_details 'Flack H D (1983), Acta Cryst. A39, 876-881'
_refine_ls_abs_structure_Flack 0.000(14)
_refine_ls_extinction_method none
_refine_ls_goodness_of_fit_ref 1.047
_refine_ls_hydrogen_treatment mixed
_refine_ls_matrix_type full
_refine_ls_number_parameters 430
_refine_ls_number_reflns 6322
_refine_ls_number_restraints 1
_refine_ls_restrained_S_all 1.047
_refine_ls_R_factor_all 0.0401
_refine_ls_R_factor_gt 0.0330
_refine_ls_shift/su_max 0.000
_refine_ls_shift/su_mean 0.000
_refine_ls_structure_factor_coef Fsqd
_refine_ls_weighting_details 'calc w=1/[\s^2^(Fo^2^)+(0.0357P)^2^+1.6581P] where P=(Fo^2^+2Fc^2^)/3'
_refine_ls_weighting_scheme calc
_refine_ls_wR_factor_gt 0.0725
_refine_ls_wR_factor_ref 0.0751
_reflns_number_gt 5672
_reflns_number_total 6322
_reflns_threshold_expression >2sigma(I)
_cod_data_source_file ICA-2015-424-173-175.cif
_cod_data_source_block nkox
_cod_database_code 1518847

loop_
_symmetry_equiv_pos_as_xyz
'x, y, z'
'-x, -y, z+1/2'
'x+1/2, -y, z'
'-x+1/2, y, z+1/2'

loop_
_atom_site_label
_atom_site_type_symbol
_atom_site_fract_x
_atom_site_fract_y
_atom_site_fract_z
_atom_site_U_iso_or_equiv
_atom_site_adp_type
_atom_site_occupancy
_atom_site_symmetry_multiplicity
_atom_site_calc_flag
_atom_site_refinement_flags
Cu1 Cu 0.54317(3) 0.28878(2) 0.22679(3) 0.02469(10) Uani 1 1 d .
C1 C 0.5278(4) 0.3735(3) -0.0665(3) 0.0496(11) Uani 1 1 d .
H1A H 0.5299 0.3272 -0.0948 0.074 Uiso 1 1 calc R
H1B H 0.5830 0.4015 -0.0922 0.074 Uiso 1 1 calc R
H1C H 0.4633 0.3956 -0.0816 0.074 Uiso 1 1 calc R
C2 C 0.5390(3) 0.3678(2) 0.0397(3) 0.0337(9) Uani 1 1 d .
N2 N 0.5203(2) 0.31268(17) 0.0869(2) 0.0302(7) Uani 1 1 d .
O2 O 0.4858(3) 0.25774(17) 0.0301(2) 0.0450(8) Uani 1 1 d .
H2 H 0.483(4) 0.234(3) 0.067(4) 0.068 Uiso 1 1 d .
C3 C 0.5745(3) 0.4317(2) 0.0894(3) 0.0368(9) Uani 1 1 d .
H3A H 0.5397 0.4714 0.0595 0.044 Uiso 1 1 calc R
H3B H 0.6471 0.4368 0.0750 0.044 Uiso 1 1 calc R
C4 C 0.5624(3) 0.43934(19) 0.1968(3) 0.0328(9) Uani 1 1 d .
C41 C 0.6107(3) 0.50776(19) 0.2285(4) 0.0490(10) Uani 1 1 d .
H41A H 0.5728 0.5466 0.2016 0.073 Uiso 1 1 calc R
H41B H 0.6805 0.5096 0.2060 0.073 Uiso 1 1 calc R
H41C H 0.6096 0.5107 0.2981 0.073 Uiso 1 1 calc R
C42 C 0.4502(3) 0.43889(19) 0.2255(3) 0.0377(8) Uani 1 1 d .
H42A H 0.4200 0.3944 0.2078 0.057 Uiso 1 1 calc R
H42B H 0.4149 0.4764 0.1925 0.057 Uiso 1 1 calc R
H42C H 0.4444 0.4455 0.2945 0.057 Uiso 1 1 calc R
N5 N 0.6108(2) 0.37961(15) 0.2483(2) 0.0278(7) Uani 1 1 d .
H5 H 0.600(3) 0.388(2) 0.314(3) 0.033 Uiso 1 1 d .
C6 C 0.7207(3) 0.37264(18) 0.2341(3) 0.0366(9) Uani 1 1 d .
H6A H 0.7562 0.4114 0.2657 0.044 Uiso 1 1 calc R
H6B H 0.7366 0.3743 0.1652 0.044 Uiso 1 1 calc R
C7 C 0.7556(3) 0.30482(18) 0.2754(3) 0.0335(9) Uani 1 1 d .
H7A H 0.8296 0.3010 0.2687 0.040 Uiso 1 1 calc R
H7B H 0.7392 0.3035 0.3442 0.040 Uiso 1 1 calc R
N8 N 0.7066(2) 0.24517(14) 0.2267(2) 0.0281(6) Uani 1 1 d .
C9 C 0.7566(3) 0.2324(2) 0.1347(3) 0.0433(10) Uani 1 1 d .
H9A H 0.8295 0.2254 0.1461 0.052 Uiso 1 1 calc R
H9B H 0.7490 0.2741 0.0943 0.052 Uiso 1 1 calc R
C10 C 0.7160(4) 0.1705(3) 0.0810(4) 0.0669(15) Uani 1 1 d .
H10A H 0.7393 0.1278 0.1116 0.100 Uiso 1 1 calc R
H10B H 0.7402 0.1718 0.0151 0.100 Uiso 1 1 calc R
H10C H 0.6422 0.1717 0.0814 0.100 Uiso 1 1 calc R
C11 C 0.7059(3) 0.1833(2) 0.2890(3) 0.0413(10) Uani 1 1 d .
H11A H 0.6653 0.1470 0.2574 0.050 Uiso 1 1 calc R
H11B H 0.6710 0.1957 0.3489 0.050 Uiso 1 1 calc R
C12 C 0.8069(4) 0.1525(3) 0.3144(4) 0.0736(16) Uani 1 1 d .
H12A H 0.8412 0.1374 0.2563 0.110 Uiso 1 1 calc R
H12B H 0.7970 0.1128 0.3568 0.110 Uiso 1 1 calc R
H12C H 0.8481 0.1875 0.3468 0.110 Uiso 1 1 calc R
Cu2 Cu 0.41078(3) 0.20947(2) 0.39449(3) 0.02438(10) Uani 1 1 d .
C21 C 0.4551(3) 0.0697(2) 0.1544(3) 0.0405(10) Uani 1 1 d .
H21A H 0.4196 0.0985 0.1077 0.061 Uiso 1 1 calc R
H21B H 0.4305 0.0220 0.1501 0.061 Uiso 1 1 calc R
H21C H 0.5275 0.0707 0.1412 0.061 Uiso 1 1 calc R
C22 C 0.4361(3) 0.09703(18) 0.2518(3) 0.0282(8) Uani 1 1 d .
N22 N 0.4452(2) 0.16208(15) 0.2729(2) 0.0260(6) Uani 1 1 d .
C23 C 0.4036(3) 0.04420(18) 0.3248(3) 0.0328(9) Uani 1 1 d .
H23A H 0.4479 0.0034 0.3172 0.039 Uiso 1 1 calc R
H23B H 0.3347 0.0292 0.3076 0.039 Uiso 1 1 calc R
C24 C 0.4024(3) 0.06242(19) 0.4302(3) 0.0313(9) Uani 1 1 d .
C241 C 0.3548(3) 0.00093(19) 0.4842(3) 0.0428(10) Uani 1 1 d .
H24A H 0.3568 0.0101 0.5527 0.064 Uiso 1 1 calc R
H24B H 0.3928 -0.0414 0.4702 0.064 Uiso 1 1 calc R
H24C H 0.2848 -0.0049 0.4638 0.064 Uiso 1 1 calc R
C242 C 0.5090(3) 0.0753(2) 0.4693(3) 0.0370(9) Uani 1 1 d .
H24D H 0.5419 0.1116 0.4318 0.056 Uiso 1 1 calc R
H24E H 0.5484 0.0325 0.4652 0.056 Uiso 1 1 calc R
H24F H 0.5046 0.0900 0.5359 0.056 Uiso 1 1 calc R
N25 N 0.3401(2) 0.12618(15) 0.4421(2) 0.0293(7) Uani 1 1 d .
H25 H 0.292(3) 0.1217(19) 0.405(3) 0.035 Uiso 1 1 d .
C26 C 0.3037(3) 0.1395(2) 0.5398(3) 0.0368(9) Uani 1 1 d .
H26A H 0.3587 0.1323 0.5863 0.044 Uiso 1 1 calc R
H26B H 0.2476 0.1079 0.5557 0.044 Uiso 1 1 calc R
C27 C 0.2683(3) 0.21407(19) 0.5420(3) 0.0387(9) Uani 1 1 d .
H27A H 0.2089 0.2195 0.5001 0.046 Uiso 1 1 calc R
H27B H 0.2482 0.2267 0.6075 0.046 Uiso 1 1 calc R
N28 N 0.3508(2) 0.26082(15) 0.5092(2) 0.0297(7) Uani 1 1 d .
C29 C 0.4333(3) 0.2657(2) 0.5815(3) 0.0395(10) Uani 1 1 d .
H29A H 0.4868 0.2960 0.5556 0.047 Uiso 1 1 calc R
H29B H 0.4628 0.2191 0.5899 0.047 Uiso 1 1 calc R
C210 C 0.4031(4) 0.2932(3) 0.6793(3) 0.0625(14) Uani 1 1 d .
H21D H 0.3623 0.3351 0.6717 0.094 Uiso 1 1 calc R
H21E H 0.4639 0.3042 0.7160 0.094 Uiso 1 1 calc R
H21F H 0.3639 0.2580 0.7131 0.094 Uiso 1 1 calc R
C211 C 0.3098(3) 0.3308(2) 0.4846(3) 0.0452(11) Uani 1 1 d .
H21G H 0.3661 0.3644 0.4819 0.054 Uiso 1 1 calc R
H21H H 0.2634 0.3459 0.5357 0.054 Uiso 1 1 calc R
C212 C 0.2546(3) 0.3319(2) 0.3911(4) 0.0590(12) Uani 1 1 d .
H21I H 0.3020 0.3224 0.3393 0.088 Uiso 1 1 calc R
H21J H 0.2241 0.3776 0.3816 0.088 Uiso 1 1 calc R
H21K H 0.2017 0.2965 0.3916 0.088 Uiso 1 1 calc R
O22 O 0.4734(2) 0.20367(12) 0.19886(17) 0.0326(6) Uani 1 1 d .
O1 O 0.4999(2) 0.27978(14) 0.3572(2) 0.0292(6) Uani 1 1 d .
H1 H 0.498(3) 0.306(2) 0.388(4) 0.035(14) Uiso 1 1 d .
Cl1 Cl 0.87585(7) 0.42735(5) 0.01090(7) 0.0347(2) Uani 1 1 d .
O11 O 0.9613(2) 0.42244(15) -0.0526(2) 0.0424(7) Uani 1 1 d .
O12 O 0.8412(2) 0.49711(16) 0.0126(2) 0.0609(9) Uani 1 1 d .
O13 O 0.7983(2) 0.38230(17) -0.0223(2) 0.0551(8) Uani 1 1 d .
O14 O 0.9068(2) 0.40677(16) 0.1042(2) 0.0465(7) Uani 1 1 d .
Cl2 Cl 0.11682(9) 0.09527(7) 0.29292(9) 0.0592(3) Uani 1 1 d .
O21 O 0.2003(2) 0.14172(16) 0.2745(2) 0.0590(9) Uani 1 1 d .
O22A O 0.1470(3) 0.0240(2) 0.2674(4) 0.1040(17) Uani 1 1 d .
O23 O 0.0942(3) 0.0953(2) 0.3897(3) 0.0968(14) Uani 1 1 d .
O24 O 0.0350(2) 0.1107(2) 0.2341(3) 0.0711(10) Uani 1 1 d .

loop_
_atom_site_aniso_label
_atom_site_aniso_U_11
_atom_site_aniso_U_22
_atom_site_aniso_U_33
_atom_site_aniso_U_23
_atom_site_aniso_U_13
_atom_site_aniso_U_12
Cu1 0.0257(2) 0.0248(2) 0.0236(2) 0.0009(2) 0.00079(18) 0.00096(16)
C1 0.054(3) 0.063(3) 0.032(2) 0.014(2) -0.001(2) 0.006(2)
C2 0.0241(19) 0.049(2) 0.028(2) 0.0090(18) 0.0051(15) 0.0071(17)
N2 0.0265(16) 0.0373(18) 0.0269(17) 0.0033(14) 0.0003(13) 0.0023(14)
O2 0.0552(19) 0.0516(19) 0.0283(16) 0.0028(13) -0.0117(14) -0.0146(16)
C3 0.034(2) 0.034(2) 0.042(2) 0.0081(17) 0.0066(18) 0.0049(17)
C4 0.035(2) 0.027(2) 0.036(2) 0.0079(16) 0.0040(16) 0.0055(16)
C41 0.059(3) 0.025(2) 0.062(3) 0.005(2) 0.005(3) 0.0014(18)
C42 0.036(2) 0.039(2) 0.038(2) 0.010(2) 0.0053(19) 0.0145(16)
N5 0.0294(16) 0.0234(15) 0.0308(18) 0.0030(13) 0.0019(13) 0.0031(12)
C6 0.0256(18) 0.0328(19) 0.051(2) -0.0017(19) 0.0025(19) -0.0036(15)
C7 0.0246(19) 0.039(2) 0.036(2) -0.0008(17) -0.0023(17) 0.0046(17)
N8 0.0271(14) 0.0286(15) 0.0287(15) 0.0012(15) 0.0028(14) 0.0045(12)
C9 0.039(2) 0.047(2) 0.044(2) -0.006(2) 0.0109(19) 0.005(2)
C10 0.065(3) 0.082(4) 0.054(3) -0.030(3) 0.010(3) 0.007(3)
C11 0.043(2) 0.036(2) 0.044(2) 0.0090(19) 0.0034(19) 0.0113(19)
C12 0.066(4) 0.073(4) 0.082(4) 0.019(3) 0.001(3) 0.035(3)
Cu2 0.0252(2) 0.0241(2) 0.0238(2) -0.0006(2) 0.00196(19) -0.00100(17)
C21 0.047(3) 0.035(2) 0.039(2) -0.0074(19) -0.0038(19) 0.0062(19)
C22 0.0287(19) 0.0247(18) 0.031(2) -0.0030(14) -0.0027(15) 0.0043(15)
N22 0.0234(15) 0.0289(16) 0.0258(15) 0.0007(13) 0.0016(12) 0.0017(13)
C23 0.035(2) 0.0189(18) 0.045(2) -0.0013(16) -0.0017(18) 0.0002(16)
C24 0.036(2) 0.0202(19) 0.038(2) 0.0042(16) -0.0003(17) -0.0043(15)
C241 0.051(3) 0.029(2) 0.048(2) 0.0101(18) -0.004(2) -0.009(2)
C242 0.035(2) 0.035(2) 0.040(2) 0.0058(18) -0.0080(18) 0.0015(18)
N25 0.0302(17) 0.0292(17) 0.0284(17) 0.0040(13) -0.0020(14) -0.0040(13)
C26 0.037(2) 0.038(2) 0.035(2) 0.0027(17) 0.0094(17) -0.0090(17)
C27 0.031(2) 0.048(2) 0.037(2) -0.0055(19) 0.0109(17) -0.0062(19)
N28 0.0336(17) 0.0260(15) 0.0294(16) -0.0023(13) 0.0051(14) -0.0028(13)
C29 0.047(2) 0.043(2) 0.028(2) -0.0054(17) 0.0013(18) -0.013(2)
C210 0.090(4) 0.064(3) 0.033(2) -0.010(2) 0.008(3) -0.024(3)
C211 0.048(3) 0.034(2) 0.054(3) -0.0049(19) 0.019(2) 0.0084(19)
C212 0.048(3) 0.060(3) 0.069(3) 0.016(3) 0.004(3) 0.024(2)
O22 0.0423(15) 0.0302(14) 0.0253(13) -0.0021(11) 0.0020(11) -0.0052(11)
O1 0.0370(15) 0.0219(14) 0.0286(13) -0.0056(12) 0.0055(12) -0.0069(12)
Cl1 0.0334(5) 0.0333(5) 0.0374(5) -0.0096(4) 0.0070(4) -0.0067(4)
O11 0.0381(16) 0.0492(17) 0.0401(17) -0.0046(13) 0.0113(13) -0.0034(13)
O12 0.061(2) 0.0469(18) 0.075(2) -0.0094(17) -0.0002(18) 0.0131(16)
O13 0.0460(17) 0.065(2) 0.0544(19) -0.0185(16) 0.0036(15) -0.0217(15)
O14 0.0523(18) 0.0511(19) 0.0362(16) 0.0003(14) 0.0043(14) -0.0107(14)
Cl2 0.0471(7) 0.0825(9) 0.0480(6) 0.0193(6) -0.0149(5) -0.0210(6)
O21 0.0472(19) 0.067(2) 0.063(2) 0.0213(17) -0.0202(16) -0.0201(16)
O22A 0.075(3) 0.063(2) 0.174(5) -0.029(3) -0.010(3) -0.006(2)
O23 0.137(4) 0.111(3) 0.042(2) 0.015(2) 0.000(2) -0.055(3)
O24 0.0382(17) 0.107(3) 0.069(2) 0.024(2) -0.0109(17) -0.0118(17)

loop_
_atom_type_symbol
_atom_type_description
_atom_type_scat_dispersion_real
_atom_type_scat_dispersion_imag
_atom_type_scat_source
C C 0.0033 0.0016 'International Tables Vol C Tables 4.2.6.8 and 6.1.1.4'
H H 0.0000 0.0000 'International Tables Vol C Tables 4.2.6.8 and 6.1.1.4'
N N 0.0061 0.0033 'International Tables Vol C Tables 4.2.6.8 and 6.1.1.4'
O O 0.0106 0.0060 'International Tables Vol C Tables 4.2.6.8 and 6.1.1.4'
Cl Cl 0.1484 0.1585 'International Tables Vol C Tables 4.2.6.8 and 6.1.1.4'
Cu Cu 0.3201 1.2651 'International Tables Vol C Tables 4.2.6.8 and 6.1.1.4'

loop_
_geom_angle_atom_site_label_1
_geom_angle_atom_site_label_2
_geom_angle_atom_site_label_3
_geom_angle
O22 Cu1 O1 88.47(11)
O22 Cu1 N5 176.24(12)
O1 Cu1 N5 93.98(12)
O22 Cu1 N2 85.73(12)
O1 Cu1 N2 152.99(12)
N5 Cu1 N2 90.81(12)
O22 Cu1 N8 97.99(10)
O1 Cu1 N8 104.22(12)
N5 Cu1 N8 84.19(11)
N2 Cu1 N8 102.71(12)
N5 Cu1 Cu2 122.52(9)
N2 Cu1 Cu2 135.24(9)
N8 Cu1 Cu2 109.10(7)
C2 C1 H1A 109.5
C2 C1 H1B 109.5
H1A C1 H1B 109.5
C2 C1 H1C 109.5
H1A C1 H1C 109.5
H1B C1 H1C 109.5
N2 C2 C3 120.5(3)
N2 C2 C1 123.8(4)
C3 C2 C1 115.7(4)
C2 N2 O2 113.5(3)
C2 N2 Cu1 131.2(3)
O2 N2 Cu1 115.1(2)
N2 O2 H2 95(5)
C2 C3 C4 120.6(3)
C2 C3 H3A 107.2
C4 C3 H3A 107.2
C2 C3 H3B 107.2
C4 C3 H3B 107.2
H3A C3 H3B 106.8
N5 C4 C3 110.9(3)
N5 C4 C41 110.0(3)
C3 C4 C41 109.1(3)
N5 C4 C42 106.4(3)
C3 C4 C42 111.1(3)
C41 C4 C42 109.4(3)
C4 C41 H41A 109.5
C4 C41 H41B 109.5
H41A C41 H41B 109.5
C4 C41 H41C 109.5
H41A C41 H41C 109.5
H41B C41 H41C 109.5
C4 C42 H42A 109.5
C4 C42 H42B 109.5
H42A C42 H42B 109.5
C4 C42 H42C 109.5
H42A C42 H42C 109.5
H42B C42 H42C 109.5
C6 N5 C4 115.2(3)
C6 N5 Cu1 110.1(2)
C4 N5 Cu1 114.1(2)
C6 N5 H5 107(2)
C4 N5 H5 106(2)
Cu1 N5 H5 103(2)
N5 C6 C7 109.3(3)
N5 C6 H6A 109.8
C7 C6 H6A 109.8
N5 C6 H6B 109.8
C7 C6 H6B 109.8
H6A C6 H6B 108.3
N8 C7 C6 111.2(3)
N8 C7 H7A 109.4
C6 C7 H7A 109.4
N8 C7 H7B 109.4
C6 C7 H7B 109.4
H7A C7 H7B 108.0
C9 N8 C11 112.7(3)
C9 N8 C7 109.6(3)
C11 N8 C7 110.8(3)
C9 N8 Cu1 118.7(2)
C11 N8 Cu1 106.6(2)
C7 N8 Cu1 97.27(19)
N8 C9 C10 114.1(4)
N8 C9 H9A 108.7
C10 C9 H9A 108.7
N8 C9 H9B 108.7
C10 C9 H9B 108.7
H9A C9 H9B 107.6
C9 C10 H10A 109.5
C9 C10 H10B 109.5
H10A C10 H10B 109.5
C9 C10 H10C 109.5
H10A C10 H10C 109.5
H10B C10 H10C 109.5
N8 C11 C12 116.9(4)
N8 C11 H11A 108.1
C12 C11 H11A 108.1
N8 C11 H11B 108.1
C12 C11 H11B 108.1
H11A C11 H11B 107.3
C11 C12 H12A 109.5
C11 C12 H12B 109.5
H12A C12 H12B 109.5
C11 C12 H12C 109.5
H12A C12 H12C 109.5
H12B C12 H12C 109.5
O1 Cu2 N25 169.16(13)
O1 Cu2 N22 87.04(12)
N25 Cu2 N22 91.44(12)
O1 Cu2 N28 96.54(12)
N25 Cu2 N28 86.78(12)
N22 Cu2 N28 169.91(12)
O1 Cu2 Cu1 29.81(9)
N25 Cu2 Cu1 150.16(9)
N22 Cu2 Cu1 58.73(8)
N28 Cu2 Cu1 122.69(8)
C22 C21 H21A 109.5
C22 C21 H21B 109.5
H21A C21 H21B 109.5
C22 C21 H21C 109.5
H21A C21 H21C 109.5
H21B C21 H21C 109.5
N22 C22 C21 122.5(3)
N22 C22 C23 121.8(3)
C21 C22 C23 115.7(3)
C22 N22 O22 114.9(3)
C22 N22 Cu2 128.3(2)
O22 N22 Cu2 116.5(2)
C22 C23 C24 120.5(3)
C22 C23 H23A 107.2
C24 C23 H23A 107.2
C22 C23 H23B 107.2
C24 C23 H23B 107.2
H23A C23 H23B 106.8
N25 C24 C23 107.8(3)
N25 C24 C242 109.6(3)
C23 C24 C242 112.0(3)
N25 C24 C241 110.7(3)
C23 C24 C241 107.7(3)
C242 C24 C241 109.0(3)
C24 C241 H24A 109.5
C24 C241 H24B 109.5
H24A C241 H24B 109.5
C24 C241 H24C 109.5
H24A C241 H24C 109.5
H24B C241 H24C 109.5
C24 C242 H24D 109.5
C24 C242 H24E 109.5
H24D C242 H24E 109.5
C24 C242 H24F 109.5
H24D C242 H24F 109.5
H24E C242 H24F 109.5
C26 N25 C24 115.4(3)
C26 N25 Cu2 109.1(2)
C24 N25 Cu2 111.7(2)
C26 N25 H25 111(3)
C24 N25 H25 106(3)
Cu2 N25 H25 104(3)
N25 C26 C27 106.6(3)
N25 C26 H26A 110.4
C27 C26 H26A 110.4
N25 C26 H26B 110.4
C27 C26 H26B 110.4
H26A C26 H26B 108.6
N28 C27 C26 110.0(3)
N28 C27 H27A 109.7
C26 C27 H27A 109.7
N28 C27 H27B 109.7
C26 C27 H27B 109.7
H27A C27 H27B 108.2
C27 N28 C29 111.5(3)
C27 N28 C211 110.5(3)
C29 N28 C211 111.4(3)
C27 N28 Cu2 103.5(2)
C29 N28 Cu2 106.2(2)
C211 N28 Cu2 113.4(2)
N28 C29 C210 116.2(4)
N28 C29 H29A 108.2
C210 C29 H29A 108.2
N28 C29 H29B 108.2
C210 C29 H29B 108.2
H29A C29 H29B 107.4
C29 C210 H21D 109.5
C29 C210 H21E 109.5
H21D C210 H21E 109.5
C29 C210 H21F 109.5
H21D C210 H21F 109.5
H21E C210 H21F 109.5
N28 C211 C212 113.0(3)
N28 C211 H21G 109.0
C212 C211 H21G 109.0
N28 C211 H21H 109.0
C212 C211 H21H 109.0
H21G C211 H21H 107.8
C211 C212 H21I 109.5
C211 C212 H21J 109.5
H21I C212 H21J 109.5
C211 C212 H21K 109.5
H21I C212 H21K 109.5
H21J C212 H21K 109.5
N22 O22 Cu1 118.57(19)
Cu2 O1 Cu1 121.26(15)
Cu2 O1 H1 110(4)
Cu1 O1 H1 125(4)
O12 Cl1 O13 110.5(2)
O12 Cl1 O14 109.90(19)
O13 Cl1 O14 109.74(19)
O12 Cl1 O11 108.99(19)
O13 Cl1 O11 108.91(18)
O14 Cl1 O11 108.76(18)
O23 Cl2 O24 114.2(3)
O23 Cl2 O21 109.8(2)
O24 Cl2 O21 111.0(2)
O23 Cl2 O22A 107.2(3)
O24 Cl2 O22A 105.4(3)
O21 Cl2 O22A 109.1(2)

loop_
_geom_bond_atom_site_label_1
_geom_bond_atom_site_label_2
_geom_bond_distance
Cu1 O22 1.928(2)
Cu1 O1 1.928(3)
Cu1 N5 1.995(3)
Cu1 N2 2.041(3)
Cu1 N8 2.328(3)
Cu1 Cu2 3.3153(5)
C1 C2 1.504(5)
C1 H1A 0.9800
C1 H1B 0.9800
C1 H1C 0.9800
C2 N2 1.279(5)
C2 C3 1.494(6)
N2 O2 1.405(4)
O2 H2 0.70(5)
C3 C4 1.525(5)
C3 H3A 0.9900
C3 H3B 0.9900
C4 N5 1.507(5)
C4 C41 1.536(5)
C4 C42 1.544(5)
C41 H41A 0.9800
C41 H41B 0.9800
C41 H41C 0.9800
C42 H42A 0.9800
C42 H42B 0.9800
C42 H42C 0.9800
N5 C6 1.479(4)
N5 H5 0.95(4)
C6 C7 1.506(5)
C6 H6A 0.9900
C6 H6B 0.9900
C7 N8 1.490(5)
C7 H7A 0.9900
C7 H7B 0.9900
N8 C9 1.474(5)
N8 C11 1.481(5)
C9 C10 1.514(6)
C9 H9A 0.9900
C9 H9B 0.9900
C10 H10A 0.9800
C10 H10B 0.9800
C10 H10C 0.9800
C11 C12 1.510(6)
C11 H11A 0.9900
C11 H11B 0.9900
C12 H12A 0.9800
C12 H12B 0.9800
C12 H12C 0.9800
Cu2 O1 1.876(3)
Cu2 N25 1.979(3)
Cu2 N22 1.992(3)
Cu2 N28 2.053(3)
C21 C22 1.489(5)
C21 H21A 0.9800
C21 H21B 0.9800
C21 H21C 0.9800
C22 N22 1.297(5)
C22 C23 1.510(5)
N22 O22 1.367(4)
C23 C24 1.522(5)
C23 H23A 0.9900
C23 H23B 0.9900
C24 N25 1.493(5)
C24 C242 1.539(5)
C24 C241 1.544(5)
C241 H24A 0.9800
C241 H24B 0.9800
C241 H24C 0.9800
C242 H24D 0.9800
C242 H24E 0.9800
C242 H24F 0.9800
N25 C26 1.477(5)
N25 H25 0.84(4)
C26 C27 1.516(5)
C26 H26A 0.9900
C26 H26B 0.9900
C27 N28 1.493(5)
C27 H27A 0.9900
C27 H27B 0.9900
N28 C29 1.496(5)
N28 C211 1.498(5)
C29 C210 1.527(6)
C29 H29A 0.9900
C29 H29B 0.9900
C210 H21D 0.9800
C210 H21E 0.9800
C210 H21F 0.9800
C211 C212 1.505(7)
C211 H21G 0.9900
C211 H21H 0.9900
C212 H21I 0.9800
C212 H21J 0.9800
C212 H21K 0.9800
O1 H1 0.66(4)
Cl1 O12 1.424(3)
Cl1 O13 1.427(3)
Cl1 O14 1.431(3)
Cl1 O11 1.447(3)
Cl2 O23 1.393(4)
Cl2 O24 1.398(3)
Cl2 O21 1.449(3)
Cl2 O22A 1.479(4)

loop_
_geom_hbond_atom_site_label_D
_geom_hbond_atom_site_label_H
_geom_hbond_atom_site_label_A
_geom_hbond_distance_DH
_geom_hbond_distance_HA
_geom_hbond_distance_DA
_geom_hbond_angle_DHA
_geom_hbond_site_symmetry_A
O2 H2 O22 0.70(5) 1.94(6) 2.596(4) 156(7) .
N25 H25 O23 0.84(4) 2.68(4) 3.400(5) 145(4) .
N25 H25 O21 0.84(4) 2.23(4) 3.013(4) 157(4) .
N25 H25 Cl2 0.84(4) 2.85(4) 3.679(3) 173(4) .
O2 H2 O22 0.70(5) 1.94(6) 2.596(4) 156(7) .
N5 H5 O11 0.95(4) 2.15(4) 3.070(4) 163(3) 4_655
N25 H25 O21 0.84(4) 2.23(4) 3.013(4) 157(4) .
O1 H1 O11 0.66(4) 2.46(4) 3.077(4) 154(5) 4_655
